data_2240763
loop_
_publ_author_name
'Lamberts, Kevin'
'Englert, Ulli'

_publ_section_title
;
 Crystal structures of coordination polymers from CaI~2~ and proline
;
_journal_coeditor_code GK2631
_journal_issue 6
_journal_name_full 'Acta Crystallographica Section E'
_journal_page_first 675
_journal_page_last 680
_journal_paper_doi 10.1107/S2056989015009597
_journal_volume 71
_journal_year 2015
_chemical_formula_iupac '[Ca (C5 H9 N O2)2 (H2 O)2] I2'
_chemical_formula_moiety 'C10 H22 Ca N2 O6 2+, 2(I -)'
_chemical_formula_sum 'C10 H22 Ca I2 N2 O6'
_chemical_formula_weight 560.17
_chemical_name_systematic
;
<i>catena</i>-Poly[[diaquadi-m~2~-<i>DL</i>-proline-calcium] diiodide]
;
_space_group_crystal_system triclinic
_space_group_IT_number 2
_space_group_name_Hall '-P 1'
_space_group_name_H-M_alt 'P -1'
_symmetry_space_group_name_Hall '-P 1'
_symmetry_space_group_name_H-M 'P -1'
_atom_sites_solution_hydrogens mixed
_audit_creation_method SHELXL-2013
_cell_angle_alpha 105.757(10)
_cell_angle_beta 104.501(11)
_cell_angle_gamma 97.911(12)
_cell_formula_units_Z 2
_cell_length_a 7.958(7)
_cell_length_b 9.080(8)
_cell_length_c 13.591(11)
_cell_measurement_reflns_used 1555
_cell_measurement_temperature 100(2)
_cell_measurement_theta_max 23.84
_cell_measurement_theta_min 2.39
_cell_volume 892.5(13)
_computing_cell_refinement
;
SAINT-Plus (Bruker, 2008)
;
_computing_data_collection
;
SMART (Bruker, 2008)
;
_computing_data_reduction
;
SAINT-Plus (Bruker, 2008)
;
_computing_molecular_graphics
;
Mercury (Macrae <i>et al.</i>,  2008)
;
_computing_publication_material
;
SHELXL2013 (Sheldrick, 2015)
;
_computing_structure_refinement
;
SHELXL2013 (Sheldrick, 2015)
;
_computing_structure_solution
;
SHELXS97 (Sheldrick, 2008)
;
_diffrn_ambient_temperature 100(2)
_diffrn_measured_fraction_theta_full 0.999
_diffrn_measured_fraction_theta_max 0.994
_diffrn_measurement_device_type
;
Bruker D8 with APEX CCD area detector and Incoatec microsource
;
_diffrn_measurement_method '\w scans'
_diffrn_radiation_type MoK\a
_diffrn_radiation_wavelength 0.71073
_diffrn_reflns_av_R_equivalents 0.0793
_diffrn_reflns_limit_h_max 9
_diffrn_reflns_limit_h_min -9
_diffrn_reflns_limit_k_max 11
_diffrn_reflns_limit_k_min -11
_diffrn_reflns_limit_l_max 16
_diffrn_reflns_limit_l_min -16
_diffrn_reflns_number 8805
_diffrn_reflns_theta_full 25.242
_diffrn_reflns_theta_max 26.132
_diffrn_reflns_theta_min 2.390
_exptl_absorpt_coefficient_mu 3.835
_exptl_absorpt_correction_T_max .7453
_exptl_absorpt_correction_T_min .4469
_exptl_absorpt_correction_type multi-scan
_exptl_absorpt_process_details
;
(SADABS; Bruker, 2008)
;
_exptl_crystal_colour yellow
_exptl_crystal_density_diffrn 2.084
_exptl_crystal_description plate
_exptl_crystal_F_000 540
_exptl_crystal_size_max 0.220
_exptl_crystal_size_mid 0.130
_exptl_crystal_size_min 0.050
_refine_diff_density_max 1.051
_refine_diff_density_min -2.200
_refine_ls_extinction_method none
_refine_ls_goodness_of_fit_ref 1.017
_refine_ls_hydrogen_treatment mixed
_refine_ls_matrix_type full
_refine_ls_number_parameters 214
_refine_ls_number_reflns 3533
_refine_ls_number_restraints 29
_refine_ls_restrained_S_all 1.014
_refine_ls_R_factor_all 0.0706
_refine_ls_R_factor_gt 0.0469
_refine_ls_shift/su_max 0.001
_refine_ls_shift/su_mean 0.000
_refine_ls_structure_factor_coef Fsqd
_refine_ls_weighting_details
;
 w=1/[\s^2^(Fo^2^)+(0.0200P)^2^]
 where P=(Fo^2^+2Fc^2^)/3
;
_refine_ls_weighting_scheme calc
_refine_ls_wR_factor_gt 0.1051
_refine_ls_wR_factor_ref 0.1162
_reflns_number_gt 2603
_reflns_number_total 3533
_reflns_threshold_expression I>2\s(I)
_cod_data_source_file gk2631sup1.cif
_cod_data_source_block 2
_cod_database_code 2240763
_shelx_space_group_comment
;
The symmetry employed for this shelxl refinement is uniquely defined
by the following loop, which should always be used as a source of
symmetry information in preference to the above space-group names.
They are only intended as comments.
;
_shelx_estimated_absorpt_t_min 0.486
_shelx_estimated_absorpt_t_max 0.831
_shelxl_version_number 20.13

loop_
_space_group_symop_operation_xyz
'x, y, z'
'-x, -y, -z'

loop_
_atom_site_type_symbol
_atom_site_label
_atom_site_fract_x
_atom_site_fract_y
_atom_site_fract_z
_atom_site_U_iso_or_equiv
_atom_site_adp_type
_atom_site_calc_flag
_atom_site_occupancy
Ca Ca1 0.7566(2) 0.11114(16) 0.03989(10) 0.0214(3) Uani d 1
O O1 0.4901(7) 0.0237(6) 0.1072(4) 0.0294(12) Uani d 1
O O2 0.7073(7) 0.2219(6) 0.2165(4) 0.0302(12) Uani d 1
O O5 0.6524(7) 0.3423(6) 0.0331(4) 0.0248(12) Uani d 1
H H1W 0.576(8) 0.367(9) 0.063(6) 0.030 Uiso d 1
H H2W 0.625(10) 0.331(9) -0.032(2) 0.030 Uiso d 1
O O6 1.0260(8) 0.2610(7) 0.1713(4) 0.0360(14) Uani d 1
H H3W 1.125(6) 0.313(7) 0.169(6) 0.043 Uiso d 1
H H4W 1.028(12) 0.256(10) 0.232(3) 0.043 Uiso d 1
O O3 0.8632(7) -0.1067(6) 0.0374(4) 0.0303(13) Uani d 1
O O4 1.0911(7) -0.2226(6) 0.0632(4) 0.0305(13) Uani d 1
N N2 0.9542(9) -0.4002(8) 0.1626(5) 0.0257(15) Uani d 1
H H2A 1.053(7) -0.415(9) 0.153(6) 0.031 Uiso d 1
H H2B 0.896(10) -0.491(6) 0.120(5) 0.031 Uiso d 1
N N1 0.5637(9) 0.2912(7) 0.3744(5) 0.0250(14) Uani d 1
H H1A 0.480(8) 0.329(9) 0.393(6) 0.030 Uiso d 1
H H1B 0.625(9) 0.362(7) 0.358(6) 0.030 Uiso d 1
C C10 0.8593(11) -0.1694(9) 0.2437(6) 0.0308(18) Uani d 1
H H8 0.8894 -0.0586 0.2463 0.037 Uiso calc 1
H H9 0.7423 -0.1900 0.2563 0.037 Uiso calc 1
C C9 1.0000(12) -0.2034(10) 0.3254(6) 0.038(2) Uani d 1
H H10 0.9776 -0.1760 0.3959 0.045 Uiso calc 1
H H11 1.1193 -0.1437 0.3336 0.045 Uiso calc 1
C C8 0.9858(11) -0.3790(9) 0.2807(5) 0.0312(19) Uani d 1
H H12 1.0970 -0.4091 0.3119 0.037 Uiso calc 1
H H13 0.8848 -0.4402 0.2933 0.037 Uiso calc 1
C C7 0.8560(10) -0.2808(8) 0.1353(5) 0.0246(16) Uani d 1
H H14 0.7302 -0.3332 0.0914 0.030 Uiso calc 1
C C6 0.9462(10) -0.1969(8) 0.0726(5) 0.0240(16) Uani d 1
C C5 0.4773(11) 0.0135(9) 0.3293(6) 0.0292(18) Uani d 1
H H1 0.3804 -0.0009 0.3617 0.035 Uiso calc 1
H H2 0.4713 -0.0866 0.2749 0.035 Uiso calc 1
C C4 0.6589(12) 0.0713(9) 0.4148(6) 0.034(2) Uani d 1
H H3 0.6670 0.0152 0.4683 0.041 Uiso calc 1
H H4 0.7560 0.0567 0.3821 0.041 Uiso calc 1
C C3 0.6678(11) 0.2433(9) 0.4655(5) 0.0287(18) Uani d 1
H H5 0.7926 0.3041 0.4943 0.034 Uiso calc 1
H H6 0.6129 0.2594 0.5243 0.034 Uiso calc 1
C C2 0.4668(11) 0.1463(8) 0.2801(5) 0.0251(15) Uani d 1
H H7 0.3402 0.1509 0.2497 0.030 Uiso calc 1
C C1 0.5620(10) 0.1303(8) 0.1964(5) 0.0211(12) Uani d 1
I I1 0.40641(6) 0.52553(5) 0.18903(3) 0.02488(16) Uani d 1
I I2 0.18089(7) 0.31320(6) 0.44926(3) 0.02940(17) Uani d 1

loop_
_atom_site_aniso_label
_atom_site_aniso_U_11
_atom_site_aniso_U_22
_atom_site_aniso_U_33
_atom_site_aniso_U_12
_atom_site_aniso_U_13
_atom_site_aniso_U_23
Ca1 0.0248(8) 0.0207(7) 0.0185(6) 0.0044(6) 0.0025(6) 0.0100(5)
O1 0.034(3) 0.032(2) 0.0183(17) 0.007(2) 0.0011(17) 0.0083(16)
O2 0.029(2) 0.034(3) 0.025(2) 0.0015(19) 0.0045(18) 0.0125(19)
O5 0.033(3) 0.025(3) 0.019(2) 0.010(2) 0.008(2) 0.011(2)
O6 0.034(4) 0.046(4) 0.023(2) -0.003(3) 0.006(2) 0.011(2)
O3 0.037(3) 0.026(3) 0.034(3) 0.014(3) 0.009(2) 0.018(2)
O4 0.032(3) 0.040(3) 0.032(3) 0.013(3) 0.013(2) 0.023(2)
N2 0.032(4) 0.026(3) 0.020(3) 0.012(3) 0.005(3) 0.009(2)
N1 0.032(4) 0.022(3) 0.023(3) 0.007(3) 0.008(3) 0.010(2)
C10 0.041(5) 0.026(4) 0.032(4) 0.010(4) 0.017(4) 0.012(3)
C9 0.039(5) 0.048(5) 0.018(3) 0.001(4) 0.002(3) 0.010(3)
C8 0.038(5) 0.034(4) 0.025(3) 0.011(4) 0.008(3) 0.016(3)
C7 0.027(4) 0.024(4) 0.026(3) 0.007(3) 0.006(3) 0.014(3)
C6 0.026(4) 0.020(4) 0.021(3) 0.004(3) 0.005(3) 0.002(3)
C5 0.031(5) 0.027(4) 0.028(4) -0.002(4) 0.010(3) 0.009(3)
C4 0.042(5) 0.035(5) 0.028(4) 0.009(4) 0.006(3) 0.017(3)
C3 0.030(5) 0.038(5) 0.019(3) 0.012(4) 0.005(3) 0.011(3)
C2 0.033(4) 0.018(4) 0.024(2) 0.002(3) 0.008(3) 0.008(2)
C1 0.025(2) 0.023(3) 0.0176(18) 0.0091(18) 0.0015(16) 0.0138(16)
I1 0.0270(3) 0.0256(3) 0.0244(2) 0.0070(2) 0.00549(19) 0.01326(19)
I2 0.0328(3) 0.0318(3) 0.0246(2) 0.0078(2) 0.0083(2) 0.0107(2)

loop_
_atom_type_symbol
_atom_type_description
_atom_type_scat_dispersion_real
_atom_type_scat_dispersion_imag
_atom_type_scat_source
C C 0.0033 0.0016 'International Tables Vol C Tables 4.2.6.8 and 6.1.1.4'
H H 0.0000 0.0000 'International Tables Vol C Tables 4.2.6.8 and 6.1.1.4'
Ca Ca 0.2262 0.3064 'International Tables Vol C Tables 4.2.6.8 and 6.1.1.4'
I I -0.4742 1.8119 'International Tables Vol C Tables 4.2.6.8 and 6.1.1.4'
N N 0.0061 0.0033 'International Tables Vol C Tables 4.2.6.8 and 6.1.1.4'
O O 0.0106 0.0060 'International Tables Vol C Tables 4.2.6.8 and 6.1.1.4'

loop_
_geom_angle_atom_site_label_1
_geom_angle_atom_site_label_2
_geom_angle_atom_site_label_3
_geom_angle_site_symmetry_1
_geom_angle_site_symmetry_3
_geom_angle
O3 Ca1 O1 . 2_655 92.68(19)
O3 Ca1 O6 . . 88.9(2)
O1 Ca1 O6 2_655 . 171.4(2)
O3 Ca1 O5 . . 176.2(2)
O1 Ca1 O5 2_655 . 86.69(18)
O6 Ca1 O5 . . 91.2(2)
O3 Ca1 O4 . 2_755 102.3(2)
O1 Ca1 O4 2_655 2_755 93.50(19)
O6 Ca1 O4 . 2_755 77.94(19)
O5 Ca1 O4 . 2_755 73.95(19)
O3 Ca1 O2 . . 109.18(18)
O1 Ca1 O2 2_655 . 118.14(19)
O6 Ca1 O2 . . 69.1(2)
O5 Ca1 O2 . . 74.40(17)
O4 Ca1 O2 2_755 . 133.12(19)
O3 Ca1 O1 . . 94.58(19)
O1 Ca1 O1 2_655 . 70.85(19)
O6 Ca1 O1 . . 117.43(18)
O5 Ca1 O1 . . 88.80(18)
O4 Ca1 O1 2_755 . 157.57(16)
O2 Ca1 O1 . . 50.92(16)
O3 Ca1 C1 . . 103.14(19)
O1 Ca1 C1 2_655 . 94.8(2)
O6 Ca1 C1 . . 93.0(2)
O5 Ca1 C1 . . 80.70(18)
O4 Ca1 C1 2_755 . 152.77(19)
O2 Ca1 C1 . . 25.20(17)
O1 Ca1 C1 . . 25.71(17)
O3 Ca1 C6 . 2_755 85.3(2)
O1 Ca1 C6 2_655 2_755 102.18(19)
O6 Ca1 C6 . 2_755 69.55(19)
O5 Ca1 C6 . 2_755 91.14(19)
O4 Ca1 C6 2_755 2_755 18.73(16)
O2 Ca1 C6 . 2_755 135.61(18)
O1 Ca1 C6 . 2_755 173.02(16)
C1 Ca1 C6 . 2_755 160.72(19)
O3 Ca1 Ca1 . 2_655 94.52(16)
O1 Ca1 Ca1 2_655 2_655 37.88(14)
O6 Ca1 Ca1 . 2_655 150.35(15)
O5 Ca1 Ca1 . 2_655 87.31(15)
O4 Ca1 Ca1 2_755 2_655 129.49(14)
O2 Ca1 Ca1 . 2_655 82.06(14)
O1 Ca1 Ca1 . 2_655 32.97(10)
C1 Ca1 Ca1 . 2_655 57.49(15)
C6 Ca1 Ca1 2_755 2_655 140.06(13)
O3 Ca1 H2W . . 159.2(9)
O1 Ca1 H2W 2_655 . 74.4(14)
O6 Ca1 H2W . . 101.6(15)
O5 Ca1 H2W . . 17.6(9)
O4 Ca1 H2W 2_755 . 63.2(15)
O2 Ca1 H2W . . 91.5(10)
O1 Ca1 H2W . . 96.4(16)
C1 Ca1 H2W . . 94.3(13)
C6 Ca1 H2W 2_755 . 81.7(15)
Ca1 Ca1 H2W 2_655 . 85.2(17)
O3 Ca1 H4W . . 85.8(18)
O1 Ca1 H4W 2_655 . 172.4(12)
O6 Ca1 H4W . . 16.2(12)
O5 Ca1 H4W . . 95.3(18)
O4 Ca1 H4W 2_755 . 94.1(12)
O2 Ca1 H4W . . 55.7(15)
O1 Ca1 H4W . . 101.8(12)
C1 Ca1 H4W . . 78.3(13)
C6 Ca1 H4W 2_755 . 85.2(12)
Ca1 Ca1 H4W 2_655 . 134.7(12)
H2W Ca1 H4W . . 109(2)
C1 O1 Ca1 . 2_655 150.9(5)
C1 O1 Ca1 . . 90.1(5)
Ca1 O1 Ca1 2_655 . 109.15(19)
C1 O2 Ca1 . . 96.7(4)
Ca1 O5 H1W . . 120(6)
Ca1 O5 H2W . . 102(5)
H1W O5 H2W . . 115(8)
Ca1 O6 H3W . . 134(5)
Ca1 O6 H4W . . 112(6)
H3W O6 H4W . . 114(8)
C6 O3 Ca1 . . 158.2(5)
C6 O4 Ca1 . 2_755 122.8(4)
C7 N2 C8 . . 108.4(6)
C7 N2 H2A . . 127(6)
C8 N2 H2A . . 103(5)
C7 N2 H2B . . 109(5)
C8 N2 H2B . . 115(5)
H2A N2 H2B . . 94(7)
C2 N1 C3 . . 109.3(5)
C2 N1 H1A . . 104(5)
C3 N1 H1A . . 108(5)
C2 N1 H1B . . 114(5)
C3 N1 H1B . . 114(5)
H1A N1 H1B . . 107(7)
C9 C10 C7 . . 105.1(6)
C9 C10 H8 . . 110.7
C7 C10 H8 . . 110.7
C9 C10 H9 . . 110.7
C7 C10 H9 . . 110.7
H8 C10 H9 . . 108.8
C10 C9 C8 . . 104.3(6)
C10 C9 H10 . . 110.9
C8 C9 H10 . . 110.9
C10 C9 H11 . . 110.9
C8 C9 H11 . . 110.9
H10 C9 H11 . . 108.9
N2 C8 C9 . . 101.0(6)
N2 C8 H12 . . 111.6
C9 C8 H12 . . 111.6
N2 C8 H13 . . 111.6
C9 C8 H13 . . 111.6
H12 C8 H13 . . 109.4
N2 C7 C6 . . 110.1(6)
N2 C7 C10 . . 105.0(5)
C6 C7 C10 . . 112.6(6)
N2 C7 H14 . . 109.7
C6 C7 H14 . . 109.7
C10 C7 H14 . . 109.7
O4 C6 O3 . . 127.2(7)
O4 C6 C7 . . 118.5(6)
O3 C6 C7 . . 114.2(7)
O4 C6 Ca1 . 2_755 38.4(3)
O3 C6 Ca1 . 2_755 88.8(5)
C7 C6 Ca1 . 2_755 156.9(5)
C4 C5 C2 . . 102.8(6)
C4 C5 H1 . . 111.2
C2 C5 H1 . . 111.2
C4 C5 H2 . . 111.2
C2 C5 H2 . . 111.2
H1 C5 H2 . . 109.1
C3 C4 C5 . . 103.7(6)
C3 C4 H3 . . 111.0
C5 C4 H3 . . 111.0
C3 C4 H4 . . 111.0
C5 C4 H4 . . 111.0
H3 C4 H4 . . 109.0
C4 C3 N1 . . 103.9(5)
C4 C3 H5 . . 111.0
N1 C3 H5 . . 111.0
C4 C3 H6 . . 111.0
N1 C3 H6 . . 111.0
H5 C3 H6 . . 109.0
C1 C2 N1 . . 109.3(6)
C1 C2 C5 . . 111.5(6)
N1 C2 C5 . . 103.2(5)
C1 C2 H7 . . 110.9
N1 C2 H7 . . 110.9
C5 C2 H7 . . 110.9
O2 C1 O1 . . 122.3(7)
O2 C1 C2 . . 119.6(6)
O1 C1 C2 . . 118.1(7)
O2 C1 Ca1 . . 58.1(4)
O1 C1 Ca1 . . 64.2(4)
C2 C1 Ca1 . . 177.7(5)

loop_
_geom_bond_atom_site_label_1
_geom_bond_atom_site_label_2
_geom_bond_site_symmetry_2
_geom_bond_distance
_geom_bond_publ_flag
Ca1 O1 . 2.621(6) y
Ca1 O2 . 2.489(6) y
Ca1 O4 2_755 2.396(5) y
Ca1 O5 . 2.376(5) y
Ca1 O6 . 2.365(6) y
Ca1 O1 2_655 2.323(5) y
Ca1 O3 . 2.252(5) y
Ca1 Ca1 2_755 4.829(4) y
Ca1 Ca1 2_655 4.032(4) y
Ca1 C1 . 2.911(8) ?
Ca1 C6 2_755 3.238(8) ?
O1 C1 . 1.263(8) ?
O1 Ca1 2_655 2.323(5) ?
O2 C1 . 1.248(9) ?
O5 H1W . 0.83(2) ?
O5 H2W . 0.83(2) ?
O6 H3W . 0.876(17) ?
O6 H4W . 0.84(2) ?
O3 C6 . 1.241(8) ?
O4 C6 . 1.237(9) ?
O4 Ca1 2_755 2.396(5) ?
N2 C7 . 1.493(9) ?
N2 C8 . 1.515(9) ?
N2 H2A . 0.85(4) ?
N2 H2B . 0.85(4) ?
N1 C2 . 1.509(9) ?
N1 C3 . 1.512(8) ?
N1 H1A . 0.86(4) ?
N1 H1B . 0.86(4) ?
C10 C9 . 1.496(10) ?
C10 C7 . 1.536(10) ?
C10 H8 . 0.9900 ?
C10 H9 . 0.9900 ?
C9 C8 . 1.521(11) ?
C9 H10 . 0.9900 ?
C9 H11 . 0.9900 ?
C8 H12 . 0.9900 ?
C8 H13 . 0.9900 ?
C7 C6 . 1.527(10) ?
C7 H14 . 1.0000 ?
C6 Ca1 2_755 3.238(8) ?
C5 C4 . 1.527(10) ?
C5 C2 . 1.531(10) ?
C5 H1 . 0.9900 ?
C5 H2 . 0.9900 ?
C4 C3 . 1.510(11) ?
C4 H3 . 0.9900 ?
C4 H4 . 0.9900 ?
C3 H5 . 0.9900 ?
C3 H6 . 0.9900 ?
C2 C1 . 1.505(10) ?
C2 H7 . 1.0000 ?

loop_
_geom_hbond_atom_site_label_D
_geom_hbond_atom_site_label_H
_geom_hbond_atom_site_label_A
_geom_hbond_site_symmetry_A
_geom_hbond_distance_DH
_geom_hbond_distance_HA
_geom_hbond_distance_DA
_geom_hbond_angle_DHA
_geom_hbond_publ_flag
N1 H1A I2 . 0.85(7) 2.67(7) 3.459(8) 154(7) y
N1 H1B I1 . 0.86(7) 3.33(7) 3.809(7) 118(6) y
N1 H1B I2 2_666 0.86(7) 3.24(7) 3.695(7) 116(5) y
N2 H2A I1 1_645 0.85(6) 2.88(6) 3.700(8) 161(7) y
N2 H2B) O5 1_545 0.86(6) 2.13(7) 2.904(9) 151(7) y
O5 H1W I1 . 0.84(7) 2.68(7) 3.486(6) 163(6) y
O5 H2W I1 2_665 0.83(3) 2.77(6) 3.491(6) 147(7) y
O6 H3W I1 1_655 0.87(6) 2.65(6) 3.509(7) 167(5) y
O6 H4W I2 1_655 0.84(5) 2.77(4) 3.543(6) 155(7) y

_cod_database_fobs_code 2240763
